data_7120967
loop_
_publ_author_name
'Wang, Xun'
'Gao, Wen-Yang'
'Niu, Zheng'
'Wojtas, Lukasz'
'Perman, Jason A.'
'Chen, Yu-Sheng'
'Li, Zhong'
'Aguila, Briana'
'Ma, Shengqian'

_publ_section_title
;
 A metal-metalloporphyrin framework based on an octatopic porphyrin ligand
 for chemical fixation of CO<sub>2</sub> with aziridines.
;
_journal_issue 10
_journal_name_full 'Chemical communications (Cambridge, England)'
_journal_page_first 1170
_journal_page_last 1173
_journal_paper_doi 10.1039/c7cc08844b
_journal_volume 54
_journal_year 2018
_chemical_formula_moiety '0.25(C400 H208 Cu20 N16 O80)'
_chemical_formula_sum 'C100 H52 Cu5 N4 O20'
_chemical_formula_weight 1947.15
_space_group_crystal_system orthorhombic
_space_group_IT_number 71
_space_group_name_Hall '-I 2 2'
_space_group_name_H-M_alt 'I m m m'
_symmetry_space_group_name_Hall '-I 2 2'
_symmetry_space_group_name_H-M 'I m m m'
_atom_sites_solution_hydrogens geom
_audit_creation_date 2014-09-19
_audit_creation_method
;
Olex2 1.2
(compiled 2014.08.28 svn.r2986 for OlexSys, GUI svn.r4874)
;
_audit_update_record
;
2017-10-18 deposited with the CCDC.
2017-12-08 downloaded from the CCDC.
;
_cell_angle_alpha 90
_cell_angle_beta 90
_cell_angle_gamma 90
_cell_formula_units_Z 4
_cell_length_a 26.294(4)
_cell_length_b 34.046(6)
_cell_length_c 34.098(6)
_cell_measurement_reflns_used 7900
_cell_measurement_temperature 100(2)
_cell_measurement_theta_max 12.7
_cell_measurement_theta_min 2.2
_cell_volume 30525(9)
_computing_molecular_graphics 'Olex2 (Dolomanov et al., 2009)'
_computing_publication_material 'Olex2 (Dolomanov et al., 2009)'
_computing_structure_refinement 'XL (Sheldrick, 2008)'
_diffrn_ambient_temperature 100.15
_diffrn_measured_fraction_theta_full 0.297
_diffrn_measured_fraction_theta_max 0.974
_diffrn_measurement_device_type 'Bruker Apex2 CCD'
_diffrn_measurement_method 'phi scans'
_diffrn_radiation_type synchrotron
_diffrn_radiation_wavelength 0.49594
_diffrn_reflns_av_R_equivalents 0.0826
_diffrn_reflns_av_unetI/netI 0.0491
_diffrn_reflns_Laue_measured_fraction_full 0.297
_diffrn_reflns_Laue_measured_fraction_max 0.974
_diffrn_reflns_limit_h_max 20
_diffrn_reflns_limit_h_min -19
_diffrn_reflns_limit_k_max 27
_diffrn_reflns_limit_k_min -27
_diffrn_reflns_limit_l_max 20
_diffrn_reflns_limit_l_min -27
_diffrn_reflns_number 43373
_diffrn_reflns_point_group_measured_fraction_full 0.297
_diffrn_reflns_point_group_measured_fraction_max 0.974
_diffrn_reflns_theta_full 17.311
_diffrn_reflns_theta_max 11.442
_diffrn_reflns_theta_min 1.231
_diffrn_source synchrotron
_exptl_absorpt_coefficient_mu 0.137
_exptl_absorpt_correction_T_max 0.7437
_exptl_absorpt_correction_T_min 0.5955
_exptl_absorpt_correction_type multi-scan
_exptl_absorpt_process_details Sadabs
_exptl_crystal_colour green
_exptl_crystal_density_diffrn 0.424
_exptl_crystal_description block
_exptl_crystal_F_000 3940
_exptl_crystal_size_max 0.021
_exptl_crystal_size_mid 0.02
_exptl_crystal_size_min 0.02
_platon_squeeze_details
;
;
_refine_diff_density_max 0.307
_refine_diff_density_min -0.408
_refine_diff_density_rms 0.036
_refine_ls_extinction_method none
_refine_ls_goodness_of_fit_ref 1.007
_refine_ls_hydrogen_treatment constr
_refine_ls_matrix_type full
_refine_ls_number_parameters 323
_refine_ls_number_reflns 4352
_refine_ls_number_restraints 49
_refine_ls_restrained_S_all 1.015
_refine_ls_R_factor_all 0.0922
_refine_ls_R_factor_gt 0.0685
_refine_ls_shift/su_max 0.001
_refine_ls_shift/su_mean 0.000
_refine_ls_structure_factor_coef Fsqd
_refine_ls_weighting_details 'w=1/[\s^2^(Fo^2^)+(0.1518P)^2^+1.0000sin\q] where P=(Fo^2^+2Fc^2^)/3'
_refine_ls_weighting_scheme calc
_refine_ls_wR_factor_gt 0.1999
_refine_ls_wR_factor_ref 0.2191
_reflns_Friedel_coverage 0.000
_reflns_number_gt 2606
_reflns_number_total 4352
_reflns_threshold_expression 'I > 2\s(I)'
_cod_data_source_file c7cc08844b2.cif
_cod_data_source_block cu_expboc
_cod_depositor_comments 'Adding full bibliography for 7120967.cif.'
_cod_database_code 7120967
_shelxl_version_number 2014-3
_shelx_space_group_comment
;
The symmetry employed for this shelxl refinement is uniquely defined
by the following loop, which should always be used as a source of
symmetry information in preference to the above space-group names.
They are only intended as comments.
;
_shelx_estimated_absorpt_t_max 0.997
_shelx_estimated_absorpt_t_min 0.997
_olex2_refinement_description
;
1. Fixed Uiso
 At 1.2 times of:
  All C(H) groups
2. Restrained distances
 C16-C31 = C20-C15
 1.5 with sigma of 0.01
 C24-C31 = C24-C23 = C17-C23 = C17-C12 = C22-C12 = C22-C31 = C15-C4 = C21-C4 =
 C21-C6 = C6-C11 = C14-C11 = C15-C14
 1.39 with sigma of 0.01
 C29-C17 = C6-C9
 1.5 with sigma of 0.01
 C9-C10 = C5-C9 = C8-C5 = C29-C18 = C29-C27 = C30-C27
 1.39 with sigma of 0.01
 C13-C13_$1 = C19-C19_$2 = C32-C32_$3 = C2-C2_$4
 1.35 with sigma of 0.01
 C19-C7 = C13-C1 = C28-C2 = C25-C32
 1.44 with sigma of 0.01
 N4-C28 = N3-C25 = N2-C7 = N1-C1
 1.38 with sigma of 0.01
 C26-C30 = C8-C3
 1.5 with sigma of 0.01
 C26-C28 = C26-C25 = C3-C1 = C3-C7
 1.4 with sigma of 0.01
3. Rigid bond restraints
 C3, C8
 with sigma for 1-2 distances of 0.01 and sigma for 1-3 distances of 0.01
 C27, C30
 with sigma for 1-2 distances of 0.01 and sigma for 1-3 distances of 0.01
 C12, C17
 with sigma for 1-2 distances of 0.01 and sigma for 1-3 distances of 0.01
 C22, C31
 with sigma for 1-2 distances of 0.01 and sigma for 1-3 distances of 0.01
 C17, C29
 with sigma for 1-2 distances of 0.01 and sigma for 1-3 distances of 0.01
 C32, C25
 with sigma for 1-2 distances of 0.01 and sigma for 1-3 distances of 0.01
 C26, C30, C28
 with sigma for 1-2 distances of 0.01 and sigma for 1-3 distances of 0.01
4.a Aromatic/amide H refined with riding coordinates:
 C2(H2), C4(H4), C5(H5), C10(H10), C11(H11), C12(H12), C13(H13), C14(H14),
 C18(H18), C19(H19), C21(H21), C22(H22), C23(H23), C24(H24), C27(H27), C32(H32)
;
_olex2_submission_special_instructions 'No special instructions were received'

loop_
_space_group_symop_operation_xyz
'x, y, z'
'-x, -y, z'
'-x, y, -z'
'x, -y, -z'
'x+1/2, y+1/2, z+1/2'
'-x+1/2, -y+1/2, z+1/2'
'-x+1/2, y+1/2, -z+1/2'
'x+1/2, -y+1/2, -z+1/2'
'-x, -y, -z'
'x, y, -z'
'x, -y, z'
'-x, y, z'
'-x+1/2, -y+1/2, -z+1/2'
'x+1/2, y+1/2, -z+1/2'
'x+1/2, -y+1/2, z+1/2'
'-x+1/2, y+1/2, z+1/2'

loop_
_atom_site_label
_atom_site_type_symbol
_atom_site_fract_x
_atom_site_fract_y
_atom_site_fract_z
_atom_site_U_iso_or_equiv
_atom_site_adp_type
_atom_site_occupancy
_atom_site_site_symmetry_order
_atom_site_calc_flag
_atom_site_refinement_flags_posn
_atom_site_refinement_flags_adp
_atom_site_refinement_flags_occupancy
Cu1 Cu 1.0000 0.5000 0.5000 0.0998(11) Uani 1 8 d S T P
Cu2 Cu 0.70116(4) 0.73993(2) 0.74685(3) 0.1259(7) Uani 1 1 d . . .
Cu3 Cu 1.0000 0.5000 1.0000 0.1120(12) Uani 1 8 d S T P
N1 N 0.9238(6) 0.5000 0.5000 0.102(4) Uani 1 4 d DS T P
O1 O 0.6218(2) 0.72550(16) 0.74133(14) 0.177(2) Uani 1 1 d . . .
O2 O 0.8033(3) 0.70677(18) 0.77613(15) 0.142(2) Uani 1 1 d . . .
O3 O 0.7196(3) 0.68999(19) 0.77037(18) 0.132(3) Uani 1 1 d . . .
C1 C 0.8907(4) 0.5314(3) 0.5000 0.080(3) Uani 1 2 d DS T P
C2 C 0.8380(5) 0.5000 0.98041(13) 0.139(4) Uani 1 2 d DS T P
H2 H 0.8090 0.5000 0.9638 0.167 Uiso 1 2 calc RS T P
O4 O 0.7212(3) 0.71568(18) 0.6951(2) 0.145(3) Uani 1 1 d . . .
N2 N 1.0000 0.5613(3) 0.5000 0.108(4) Uani 1 4 d DS T P
O5 O 0.8053(3) 0.73473(19) 0.7010(2) 0.153(3) Uani 1 1 d . . .
C3 C 0.9073(5) 0.5702(4) 0.5000 0.126(4) Uani 1 2 d DS TU P
C4 C 0.8287(7) 0.6930(4) 0.6351(5) 0.183(4) Uani 1 1 d D . .
H4 H 0.8557 0.6988 0.6526 0.219 Uiso 1 1 calc R . .
C5 C 0.8500(3) 0.6165(3) 0.5356(2) 0.141(3) Uani 1 1 d D . .
H5 H 0.8589 0.6041 0.5596 0.169 Uiso 1 1 calc R . .
C6 C 0.8019(8) 0.6673(3) 0.5735(3) 0.140(3) Uani 1 1 d D . .
C7 C 0.9576(5) 0.5841(3) 0.5000 0.129(4) Uani 1 2 d DS T P
C8 C 0.8698(4) 0.6032(3) 0.5000 0.108(3) Uani 1 2 d DS TU P
C9 C 0.8163(3) 0.6489(3) 0.5351(3) 0.142(3) Uani 1 1 d D . .
C10 C 0.7955(4) 0.6635(3) 0.5000 0.135(4) Uani 1 2 d DS T P
H10 H 0.7688 0.6823 0.5000 0.162 Uiso 1 2 calc RS T P
C11 C 0.7520(6) 0.6779(3) 0.5826(4) 0.153(3) Uani 1 1 d D . .
H11 H 0.7257 0.6744 0.5638 0.184 Uiso 1 1 calc R . .
C12 C 0.7517(4) 0.5824(3) 0.8205(3) 0.174(4) Uani 1 1 d D U .
H12 H 0.7252 0.5639 0.8246 0.209 Uiso 1 1 calc R . .
C13 C 0.8390(5) 0.51974(13) 0.5000 0.132(4) Uani 1 2 d DS T P
H13 H 0.8101 0.5365 0.5000 0.159 Uiso 1 2 calc RS T P
C14 C 0.7401(5) 0.6941(3) 0.6202(6) 0.150(3) Uani 1 1 d D . .
H14 H 0.7058 0.6998 0.6268 0.181 Uiso 1 1 calc R . .
C15 C 0.7793(8) 0.7014(3) 0.6474(4) 0.145(4) Uani 1 1 d D . .
C16 C 0.7625(5) 0.6837(3) 0.7783(2) 0.103(3) Uani 1 1 d D . .
C17 C 0.8011(4) 0.5738(3) 0.8337(2) 0.133(3) Uani 1 1 d D U .
C18 C 0.7981(4) 0.5000 0.8369(3) 0.131(4) Uani 1 2 d DS T P
H18 H 0.7725 0.5000 0.8173 0.157 Uiso 1 2 calc RS T P
C19 C 0.97485(17) 0.6244(4) 0.5000 0.154(5) Uani 1 2 d DS T P
H19 H 0.9537 0.6470 0.5000 0.184 Uiso 1 2 calc RS T P
C20 C 0.7654(5) 0.7199(3) 0.6862(4) 0.121(4) Uani 1 1 d D . .
C21 C 0.8410(5) 0.6767(3) 0.5987(6) 0.160(4) Uani 1 1 d D . .
H21 H 0.8755 0.6722 0.5915 0.192 Uiso 1 1 calc R . .
C22 C 0.7411(4) 0.6180(3) 0.8012(2) 0.141(3) Uani 1 1 d D U .
H22 H 0.7084 0.6231 0.7906 0.169 Uiso 1 1 calc R . .
C23 C 0.8390(4) 0.6021(4) 0.8300(3) 0.168(4) Uani 1 1 d D . .
H23 H 0.8720 0.5966 0.8399 0.202 Uiso 1 1 calc R . .
C24 C 0.8301(4) 0.6385(4) 0.8122(3) 0.167(4) Uani 1 1 d D . .
H24 H 0.8565 0.6574 0.8099 0.200 Uiso 1 1 calc R . .
N3 N 1.0000 0.5000 0.9397(3) 0.105(4) Uani 1 4 d DS T P
C25 C 0.9567(4) 0.5000 0.9179(3) 0.102(4) Uani 1 2 d DS TU P
C26 C 0.9056(5) 0.5000 0.9291(3) 0.122(4) Uani 1 2 d DS TU P
C27 C 0.8513(3) 0.5370(2) 0.8828(3) 0.146(3) Uani 1 1 d D U .
H27 H 0.8635 0.5611 0.8934 0.176 Uiso 1 1 calc R . .
C28 C 0.8899(5) 0.5000 0.9682(3) 0.108(4) Uani 1 2 d DS TU P
C29 C 0.8171(3) 0.5351(2) 0.8514(3) 0.146(3) Uani 1 1 d D U .
C30 C 0.8661(5) 0.5000 0.8974(3) 0.144(4) Uani 1 2 d DS TU P
N4 N 0.9227(5) 0.5000 1.0000 0.088(3) Uani 1 4 d DS T P
C31 C 0.7810(5) 0.6464(3) 0.7980(3) 0.168(4) Uani 1 1 d D U .
C32 C 0.97441(17) 0.5000 0.8779(3) 0.149(5) Uani 1 2 d DS TU P
H32 H 0.9534 0.5000 0.8552 0.179 Uiso 1 2 calc RS T P

loop_
_atom_site_aniso_label
_atom_site_aniso_U_11
_atom_site_aniso_U_22
_atom_site_aniso_U_33
_atom_site_aniso_U_23
_atom_site_aniso_U_13
_atom_site_aniso_U_12
Cu1 0.196(4) 0.0495(15) 0.0535(16) 0.000 0.000 0.000
Cu2 0.2123(14) 0.0701(9) 0.0955(9) -0.0017(5) -0.0033(7) 0.0249(6)
Cu3 0.224(4) 0.0486(15) 0.0631(18) 0.000 0.000 0.000
N1 0.145(15) 0.063(10) 0.098(9) 0.000 0.000 0.000
O1 0.229(6) 0.153(5) 0.149(5) -0.003(3) 0.004(4) 0.009(4)
O2 0.209(6) 0.110(5) 0.107(4) 0.015(4) -0.001(4) 0.004(4)
O3 0.184(6) 0.096(4) 0.117(5) 0.011(3) -0.014(5) 0.027(5)
C1 0.109(10) 0.063(9) 0.069(6) 0.000 0.000 -0.026(8)
C2 0.180(11) 0.127(8) 0.109(11) 0.000 -0.005(7) 0.000
O4 0.198(7) 0.126(5) 0.113(5) -0.014(3) 0.012(5) 0.015(5)
N2 0.170(13) 0.040(8) 0.113(9) 0.000 0.000 0.000
O5 0.186(7) 0.146(5) 0.126(6) -0.010(4) 0.004(5) 0.018(4)
C3 0.202(16) 0.084(12) 0.092(8) 0.000 0.000 -0.009(8)
C4 0.248(18) 0.153(9) 0.147(16) -0.007(8) -0.022(11) 0.029(9)
C5 0.212(9) 0.124(7) 0.087(7) 0.006(6) 0.002(6) 0.027(6)
C6 0.209(13) 0.112(7) 0.098(11) -0.020(6) 0.008(13) 0.008(9)
C7 0.201(15) 0.069(11) 0.115(9) 0.000 0.000 0.024(10)
C8 0.153(10) 0.083(8) 0.088(8) 0.000 0.000 -0.013(6)
C9 0.191(9) 0.130(8) 0.106(10) 0.005(8) -0.004(8) 0.018(7)
C10 0.208(13) 0.100(9) 0.096(10) 0.000 0.000 0.020(8)
C11 0.211(15) 0.137(7) 0.112(13) 0.004(7) 0.002(9) 0.025(8)
C12 0.221(11) 0.151(9) 0.151(9) 0.009(7) -0.039(7) -0.012(8)
C13 0.161(10) 0.099(9) 0.137(9) 0.000 0.000 -0.029(7)
C14 0.207(12) 0.136(7) 0.108(9) -0.009(7) 0.012(12) 0.016(7)
C15 0.197(14) 0.122(7) 0.115(14) 0.010(8) -0.012(14) 0.028(9)
C16 0.173(12) 0.053(7) 0.083(6) 0.012(5) 0.005(8) 0.007(9)
C17 0.212(10) 0.098(7) 0.089(6) 0.002(5) -0.018(7) -0.004(8)
C18 0.209(12) 0.067(8) 0.117(10) 0.000 -0.023(7) 0.000
C19 0.158(14) 0.122(9) 0.181(11) 0.000 0.000 -0.008(7)
C20 0.158(15) 0.130(8) 0.074(9) 0.011(7) 0.009(10) 0.010(10)
C21 0.234(13) 0.134(8) 0.112(9) -0.023(7) 0.015(13) -0.005(8)
C22 0.209(10) 0.095(7) 0.118(6) 0.024(6) -0.015(6) 0.016(6)
C23 0.229(11) 0.099(7) 0.176(9) 0.030(7) -0.039(7) 0.019(8)
C24 0.191(10) 0.162(12) 0.148(9) -0.011(7) -0.056(8) 0.008(9)
N3 0.172(14) 0.090(8) 0.051(10) 0.000 0.000 0.000
C25 0.173(13) 0.075(7) 0.058(8) 0.000 -0.021(8) 0.000
C26 0.169(13) 0.096(7) 0.100(10) 0.000 -0.011(8) 0.000
C27 0.201(9) 0.111(7) 0.126(7) 0.014(6) -0.035(6) 0.018(6)
C28 0.157(11) 0.079(7) 0.089(9) 0.000 -0.005(9) 0.000
C29 0.219(9) 0.110(8) 0.110(7) 0.024(6) -0.013(7) 0.015(7)
C30 0.196(12) 0.148(9) 0.086(9) 0.000 -0.016(7) 0.000
N4 0.130(12) 0.080(7) 0.055(9) 0.000 0.000 0.000
C31 0.258(16) 0.092(11) 0.155(9) 0.007(8) -0.002(9) -0.012(8)
C32 0.186(15) 0.157(9) 0.104(7) 0.000 0.012(7) 0.000

loop_
_atom_type_symbol
_atom_type_description
_atom_type_scat_dispersion_real
_atom_type_scat_dispersion_imag
_atom_type_scat_source
C C 0.0010 0.0010 'International Tables Vol C Tables 4.2.6.8 and 6.1.1.4'
H H 0.0000 0.0000 'International Tables Vol C Tables 4.2.6.8 and 6.1.1.4'
Cu Cu 0.3000 0.6670 'International Tables Vol C Tables 4.2.6.8 and 6.1.1.4'
N N 0.0020 0.0010 'International Tables Vol C Tables 4.2.6.8 and 6.1.1.4'
O O 0.0040 0.0030 'International Tables Vol C Tables 4.2.6.8 and 6.1.1.4'

loop_
_geom_angle_atom_site_label_1
_geom_angle_atom_site_label_2
_geom_angle_atom_site_label_3
_geom_angle
_geom_angle_site_symmetry_1
_geom_angle_site_symmetry_3
N1 Cu1 N1 180.0 . 9_766
N1 Cu1 N2 90.000(2) 9_766 .
N1 Cu1 N2 90.000(1) . .
N1 Cu1 N2 90.000(2) . 9_766
N1 Cu1 N2 90.000(1) 9_766 9_766
N2 Cu1 N2 180.0 9_766 .
O1 Cu2 Cu2 178.27(15) . 13_666
O2 Cu2 Cu2 81.6(2) 13_666 13_666
O2 Cu2 O1 96.7(3) 13_666 .
O2 Cu2 O4 92.6(2) 13_666 .
O2 Cu2 O5 87.2(2) 13_666 13_666
O3 Cu2 Cu2 87.2(2) . 13_666
O3 Cu2 O1 94.5(3) . .
O3 Cu2 O2 168.8(3) . 13_666
O3 Cu2 O4 86.4(3) . .
O3 Cu2 O5 91.8(3) . 13_666
O4 Cu2 Cu2 85.6(2) . 13_666
O4 Cu2 O1 94.8(3) . .
O5 Cu2 Cu2 84.1(2) 13_666 13_666
O5 Cu2 O1 95.5(3) 13_666 .
O5 Cu2 O4 169.7(3) 13_666 .
N3 Cu3 N3 180.0 9_767 .
N4 Cu3 N3 90.000(2) 9_767 .
N4 Cu3 N3 90.000(2) 9_767 9_767
N4 Cu3 N3 90.000(2) . .
N4 Cu3 N3 90.000(2) . 9_767
N4 Cu3 N4 180.0 . 9_767
C1 N1 Cu1 129.1(7) . .
C1 N1 Cu1 129.1(7) 11_565 .
C1 N1 C1 101.8(14) . 11_565
C16 O2 Cu2 121.0(6) . 13_666
C16 O3 Cu2 119.5(7) . .
N1 C1 C3 122.6(10) . .
N1 C1 C13 112.8(12) . .
C3 C1 C13 124.7(9) . .
C2 C2 H2 126.5 4_567 .
C2 C2 C28 107.0(5) 4_567 .
C28 C2 H2 126.5 . .
C20 O4 Cu2 115.1(8) . .
C7 N2 Cu1 124.9(7) . .
C7 N2 Cu1 124.9(7) 3_756 .
C7 N2 C7 110.2(15) 3_756 .
C20 O5 Cu2 117.4(8) . 13_666
C1 C3 C7 128.0(11) . .
C1 C3 C8 120.4(11) . .
C7 C3 C8 111.6(9) . .
C15 C4 H4 117.8 . .
C15 C4 C21 124.5(11) . .
C21 C4 H4 117.8 . .
C8 C5 H5 120.8 . .
C8 C5 C9 118.5(9) . .
C9 C5 H5 120.8 . .
C11 C6 C9 122.7(17) . .
C21 C6 C9 116.9(17) . .
C21 C6 C11 120.2(10) . .
N2 C7 C3 125.4(11) . .
N2 C7 C19 106.6(12) . .
C3 C7 C19 127.9(8) . .
C5 C8 C3 119.3(5) 10_556 .
C5 C8 C3 119.3(5) . .
C5 C8 C5 120.7(11) 10_556 .
C5 C9 C6 118.4(9) . .
C10 C9 C5 121.9(9) . .
C10 C9 C6 119.7(9) . .
C9 C10 C9 116.6(12) . 10_556
C9 C10 H10 121.7 . .
C9 C10 H10 121.7 10_556 .
C6 C11 H11 119.8 . .
C6 C11 C14 120.3(9) . .
C14 C11 H11 119.8 . .
C17 C12 H12 119.6 . .
C17 C12 C22 120.8(9) . .
C22 C12 H12 119.6 . .
C1 C13 H13 126.8 . .
C13 C13 C1 106.3(5) 4_566 .
C13 C13 H13 126.8 4_566 .
C11 C14 H14 120.0 . .
C15 C14 C11 120.0(9) . .
C15 C14 H14 120.0 . .
C4 C15 C14 116.4(10) . .
C4 C15 C20 125.1(17) . .
C14 C15 C20 118.4(16) . .
O2 C16 C31 105.1(9) . .
O3 C16 O2 130.6(9) . .
O3 C16 C31 124.0(11) . .
C12 C17 C29 124.6(10) . .
C23 C17 C12 119.1(9) . .
C23 C17 C29 116.2(10) . .
C29 C18 H18 120.4 . .
C29 C18 H18 120.4 11_565 .
C29 C18 C29 119.1(11) 11_565 .
C7 C19 H19 125.9 . .
C19 C19 C7 108.3(5) 3_756 .
C19 C19 H19 125.9 3_756 .
O4 C20 O5 137.7(12) . .
O4 C20 C15 113.9(13) . .
O5 C20 C15 108.3(11) . .
C4 C21 H21 120.9 . .
C6 C21 C4 118.1(10) . .
C6 C21 H21 120.9 . .
C12 C22 H22 120.9 . .
C12 C22 C31 118.3(8) . .
C31 C22 H22 120.9 . .
C17 C23 H23 118.9 . .
C17 C23 C24 122.2(9) . .
C24 C23 H23 118.9 . .
C23 C24 H24 120.9 . .
C23 C24 C31 118.3(10) . .
C31 C24 H24 120.9 . .
C25 N3 Cu3 123.1(7) 2_765 .
C25 N3 Cu3 123.1(7) . .
C25 N3 C25 113.8(14) 2_765 .
N3 C25 C26 131.0(11) . .
N3 C25 C32 104.3(11) . .
C26 C25 C32 124.7(8) . .
C25 C26 C30 118.0(10) . .
C28 C26 C25 123.1(11) . .
C28 C26 C30 118.9(10) . .
C29 C27 H27 123.0 . .
C29 C27 C30 113.9(9) . .
C30 C27 H27 123.0 . .
C26 C28 C2 124.2(9) . .
N4 C28 C2 111.5(12) . .
N4 C28 C26 124.3(11) . .
C18 C29 C17 120.6(8) . .
C18 C29 C27 122.9(9) . .
C27 C29 C17 116.5(7) . .
C27 C30 C26 116.4(6) 11_565 .
C27 C30 C26 116.4(6) . .
C27 C30 C27 126.8(12) 11_565 .
C28 N4 Cu3 128.5(7) 10_557 .
C28 N4 Cu3 128.5(7) . .
C28 N4 C28 103.0(14) . 10_557
C22 C31 C16 111.5(10) . .
C24 C31 C16 127.4(12) . .
C24 C31 C22 121.1(9) . .
C25 C32 H32 125.6 . .
C32 C32 C25 108.8(5) 2_765 .
C32 C32 H32 125.6 2_765 .

loop_
_geom_bond_atom_site_label_1
_geom_bond_atom_site_label_2
_geom_bond_distance
_geom_bond_site_symmetry_2
Cu1 N1 2.005(15) .
Cu1 N1 2.005(15) 9_766
Cu1 N2 2.085(11) 9_766
Cu1 N2 2.085(11) .
Cu2 Cu2 2.667(2) 13_666
Cu2 O1 2.151(6) .
Cu2 O2 1.980(6) 13_666
Cu2 O3 1.941(7) .
Cu2 O4 2.017(7) .
Cu2 O5 1.985(7) 13_666
Cu3 N3 2.058(11) .
Cu3 N3 2.058(11) 9_767
Cu3 N4 2.032(13) .
Cu3 N4 2.032(13) 9_767
N1 C1 1.379(7) .
N1 C1 1.379(7) 11_565
O2 Cu2 1.980(6) 13_666
O2 C16 1.332(9) .
O3 C16 1.180(9) .
C1 C3 1.391(8) .
C1 C13 1.415(8) .
C2 C2 1.336(9) 4_567
C2 H2 0.9500 .
C2 C28 1.427(8) .
O4 C20 1.209(10) .
N2 C7 1.359(7) .
N2 C7 1.359(8) 3_756
O5 Cu2 1.985(7) 13_666
O5 C20 1.268(10) .
C3 C7 1.404(8) .
C3 C8 1.496(8) .
C4 H4 0.9500 .
C4 C15 1.394(8) .
C4 C21 1.398(8) .
C5 H5 0.9500 .
C5 C8 1.396(6) .
C5 C9 1.414(7) .
C6 C9 1.499(8) .
C6 C11 1.397(7) .
C6 C21 1.379(7) .
C7 C19 1.446(9) .
C8 C5 1.396(6) 10_556
C9 C10 1.408(7) .
C10 C9 1.408(7) 10_556
C10 H10 0.9500 .
C11 H11 0.9500 .
C11 C14 1.426(7) .
C12 H12 0.9500 .
C12 C17 1.404(7) .
C12 C22 1.408(7) .
C13 C13 1.344(9) 4_566
C13 H13 0.9500 .
C14 H14 0.9500 .
C14 C15 1.410(7) .
C15 C20 1.507(9) .
C16 C31 1.516(9) .
C17 C23 1.394(7) .
C17 C29 1.507(8) .
C18 H18 0.9500 .
C18 C29 1.386(7) 11_565
C18 C29 1.387(7) .
C19 C19 1.323(9) 3_756
C19 H19 0.9500 .
C21 H21 0.9500 .
C22 H22 0.9500 .
C22 C31 1.430(7) .
C23 H23 0.9500 .
C23 C24 1.398(8) .
C24 H24 0.9500 .
C24 C31 1.406(7) .
N3 C25 1.358(8) .
N3 C25 1.358(8) 2_765
C25 C26 1.398(8) .
C25 C32 1.442(8) .
C26 C28 1.395(9) .
C26 C30 1.500(9) .
C27 H27 0.9500 .
C27 C29 1.400(7) .
C27 C30 1.409(6) .
C28 N4 1.386(8) .
C30 C27 1.409(6) 11_565
N4 C28 1.386(8) 10_557
C32 C32 1.346(9) 2_765
C32 H32 0.9500 .

loop_
_geom_torsion_atom_site_label_1
_geom_torsion_atom_site_label_2
_geom_torsion_atom_site_label_3
_geom_torsion_atom_site_label_4
_geom_torsion
_geom_torsion_site_symmetry_1
_geom_torsion_site_symmetry_4
Cu1 N1 C1 C3 0.0 . .
Cu1 N1 C1 C13 180.0 . .
Cu1 N2 C7 C3 0.0 . .
Cu1 N2 C7 C19 180.0 . .
Cu2 O2 C16 O3 -5.1(14) 13_666 .
Cu2 O2 C16 C31 -179.0(5) 13_666 .
Cu2 O3 C16 O2 4.8(14) . .
Cu2 O3 C16 C31 177.8(6) . .
Cu2 O4 C20 O5 2.9(17) . .
Cu2 O4 C20 C15 179.9(5) . .
Cu2 O5 C20 O4 -1.3(17) 13_666 .
Cu2 O5 C20 C15 -178.4(5) 13_666 .
Cu3 N3 C25 C26 0.000(4) . .
Cu3 N3 C25 C32 180.000(2) . .
N1 C1 C3 C7 0.0 . .
N1 C1 C3 C8 180.0 . .
N1 C1 C13 C13 0.0 . 4_566
O2 C16 C31 C22 -178.2(7) . .
O2 C16 C31 C24 2.1(12) . .
O3 C16 C31 C22 7.4(13) . .
O3 C16 C31 C24 -172.3(10) . .
C1 N1 C1 C3 180.0 11_565 .
C1 N1 C1 C13 0.0 11_565 .
C1 C3 C7 N2 0.0 . .
C1 C3 C7 C19 180.0 . .
C1 C3 C8 C5 85.6(8) . .
C1 C3 C8 C5 -85.6(8) . 10_556
C2 C2 C28 C26 180.000(5) 4_567 .
C2 C2 C28 N4 0.000(4) 4_567 .
C2 C28 N4 Cu3 180.000(3) . .
C2 C28 N4 C28 0.000(4) . 10_557
N2 C7 C19 C19 0.0 . 3_756
C3 C1 C13 C13 180.0 . 4_566
C3 C7 C19 C19 180.0 . 3_756
C4 C15 C20 O4 -162.5(10) . .
C4 C15 C20 O5 15.4(13) . .
C5 C9 C10 C9 -10.5(16) . 10_556
C6 C9 C10 C9 170.8(8) . 10_556
C6 C11 C14 C15 3.5(12) . .
C7 N2 C7 C3 180.0 3_756 .
C7 N2 C7 C19 0.0 3_756 .
C7 C3 C8 C5 94.4(8) . 10_556
C7 C3 C8 C5 -94.4(8) . .
C8 C3 C7 N2 180.0 . .
C8 C3 C7 C19 0.0 . .
C8 C5 C9 C6 -170.0(10) . .
C8 C5 C9 C10 11.3(13) . .
C9 C5 C8 C3 177.2(9) . .
C9 C5 C8 C5 -11.7(15) . 10_556
C9 C6 C11 C14 177.7(7) . .
C9 C6 C21 C4 -178.4(8) . .
C11 C6 C9 C5 -135.7(9) . .
C11 C6 C9 C10 43.0(13) . .
C11 C6 C21 C4 6.8(14) . .
C11 C14 C15 C4 1.6(13) . .
C11 C14 C15 C20 177.8(7) . .
C12 C17 C23 C24 -2.3(14) . .
C12 C17 C29 C18 38.2(13) . .
C12 C17 C29 C27 -141.5(9) . .
C12 C22 C31 C16 -177.2(7) . .
C12 C22 C31 C24 2.5(13) . .
C13 C1 C3 C7 180.0 . .
C13 C1 C3 C8 0.0 . .
C14 C15 C20 O4 21.6(12) . .
C14 C15 C20 O5 -160.5(8) . .
C15 C4 C21 C6 -1.6(15) . .
C17 C12 C22 C31 -4.5(13) . .
C17 C23 C24 C31 0.4(14) . .
C21 C4 C15 C14 -2.6(15) . .
C21 C4 C15 C20 -178.5(8) . .
C21 C6 C9 C5 49.6(12) . .
C21 C6 C9 C10 -131.6(10) . .
C21 C6 C11 C14 -7.9(13) . .
C22 C12 C17 C23 4.4(13) . .
C22 C12 C17 C29 -174.5(7) . .
C23 C17 C29 C18 -140.6(9) . .
C23 C17 C29 C27 39.6(11) . .
C23 C24 C31 C16 179.2(8) . .
C23 C24 C31 C22 -0.5(14) . .
N3 C25 C26 C28 0.000(5) . .
N3 C25 C26 C30 180.000(4) . .
N3 C25 C32 C32 0.000(3) . 2_765
C25 N3 C25 C26 180.000(4) 2_765 .
C25 N3 C25 C32 0.000(2) 2_765 .
C25 C26 C28 C2 180.000(4) . .
C25 C26 C28 N4 0.000(6) . .
C25 C26 C30 C27 87.0(8) . 11_565
C25 C26 C30 C27 -87.0(8) . .
C26 C25 C32 C32 180.000(3) . 2_765
C26 C28 N4 Cu3 0.000(3) . .
C26 C28 N4 C28 180.000(1) . 10_557
C28 C26 C30 C27 -93.0(8) . 11_565
C28 C26 C30 C27 93.0(8) . .
C29 C17 C23 C24 176.6(8) . .
C29 C18 C29 C17 174.1(6) 11_565 .
C29 C18 C29 C27 -6.1(17) 11_565 .
C29 C27 C30 C26 175.7(9) . .
C29 C27 C30 C27 2.3(17) . 11_565
C30 C26 C28 C2 0.000(6) . .
C30 C26 C28 N4 180.000(4) . .
C30 C27 C29 C17 -178.2(8) . .
C30 C27 C29 C18 2.1(14) . .
C32 C25 C26 C28 180.000(4) . .
C32 C25 C26 C30 0.000(3) . .

loop_
_platon_squeeze_void_nr
_platon_squeeze_void_average_x
_platon_squeeze_void_average_y
_platon_squeeze_void_average_z
_platon_squeeze_void_volume
_platon_squeeze_void_count_electrons
_platon_squeeze_void_content
1 -0.009 -0.009 -0.005 24405 2828 ' '
